data_1560626
loop_
_publ_author_name
'Levin, I.'
'Krayzman, V.'
'Vanderah, T.A.'
'Tomczyk, M.'
'Wu, H.'
'Tucker, M.G.'
'Playford, H.Y.'
'Woicik, J.C.'
'Dennis, C.L.'
'Vilarinho, P.M.'

_publ_section_title
;
 Oxygen-storage behavior and local structure in Ti-substituted YMnO3
;
_journal_name_full 'Journal of Solid State Chemistry'
_journal_page_first 29
_journal_page_last 41
_journal_paper_doi 10.1016/j.jssc.2016.10.029
_journal_volume 246
_journal_year 2017
_chemical_formula_sum 'Mn O3 Y'
_chemical_formula_weight 191.84
_space_group_IT_number 185
_space_group_name_Hall 'P 6c -2'
_space_group_name_H-M_alt 'P 63 c m'
_symmetry_cell_setting hexagonal
_symmetry_space_group_name_H-M 'P 63 c m'
_cell_angle_alpha 90.0
_cell_angle_beta 90.0
_cell_angle_gamma 120.0
_cell_formula_units_Z 6
_cell_length_a 6.18081(5)
_cell_length_b 6.18081
_cell_length_c 11.37786(17)
_cell_volume 376.428(6)
_cod_data_source_file JSSC-2017-246-29.cif
_cod_data_source_block YMNO3_300C_phase_1
_cod_depositor_comments
;
The following automatic conversions were performed:

data item '_geom_angle_publ_flag' value 'N' was changed to 'n' in
accordance with the built-in table derived from the CIF Core
dictionary named 'cif_core.dic' version 2.4.5 last updated on
2014-11-21 (190 times).

data item '_geom_bond_publ_flag' value 'N' was changed to 'n' in
accordance with the built-in table derived from the CIF Core
dictionary named 'cif_core.dic' version 2.4.5 last updated on
2014-11-21 (56 times).

Automatic conversion script
Id: cif_fix_values 8369 2020-08-20 11:38:08Z andrius 
;
_cod_original_cell_volume 376.428(5)
_cod_database_code 1560626

loop_
_symmetry_equiv_pos_site_id
_symmetry_equiv_pos_as_xyz
1 +x,+y,+z
2 x-y,+x,+z+1/2
3 -y,x-y,+z
4 -x,-y,+z+1/2
5 y-x,-x,+z
6 +y,y-x,+z+1/2
7 y-x,+y,+z+1/2
8 -x,y-x,+z
9 -y,-x,+z+1/2
10 x-y,-y,+z
11 +x,x-y,+z+1/2
12 +y,+x,+z

loop_
_atom_site_aniso_label
_atom_site_aniso_U_11
_atom_site_aniso_U_12
_atom_site_aniso_U_13
_atom_site_aniso_U_22
_atom_site_aniso_U_23
_atom_site_aniso_U_33
Y1 0.0075(22) 0.0037(11) 0.0 0.0075(22) 0.0 0.0073(35)
Y2 0.0086(12) 0.0043(6) 0.0 0.0086(12) 0.0 0.0254(24)
Mn1 0.0143(21) 0.00423 0.0 0.00847 0.0 0.0025(28)
O1 0.0098(28) 0.0064(16) -0.0021(15) 0.0128(33) 0.0 0.0136(34)
O2 0.0138(24) 0.0097(19) -0.0054(19) 0.019(4) 0.0 0.0018(33)
O3 0.013(4) 0.0065(20) 0.0 0.013(4) 0.0 0.003(5)
O4 0.0114(21) 0.0057(10) 0.0 0.0114(21) 0.0 0.034(5)

loop_
_atom_site_type_symbol
_atom_site_label
_atom_site_fract_x
_atom_site_fract_y
_atom_site_fract_z
_atom_site_occupancy
_atom_site_thermal_displace_type
_atom_site_U_iso_or_equiv
_atom_site_symmetry_multiplicity
Y Y1 0.0 0.0 0.2704(19) 1.0 Uani 0.00743 2
Y Y2 0.33333 0.66667 0.2344(18) 1.0 Uani 0.0142 4
Mn Mn1 0.326(4) 0.0 0.0 1.0 Uani 0.00908 6
O O1 0.3128(11) 0.0 0.1589(17) 1.0 Uani 0.01171 6
O O2 0.6441(11) 0.0 0.3323(17) 1.0 Uani 0.01105 6
O O3 0.0 0.0 0.4781(23) 1.0 Uani 0.00965 2
O O4 0.33333 0.66667 0.0122(22) 1.0 Uani 0.01885 4

loop_
_atom_type_symbol
_atom_type_number_in_cell
Y 6.0
Mn 6.0
O 18.0

loop_
_geom_angle_atom_site_label_1
_geom_angle_atom_site_label_2
_geom_angle_atom_site_label_3
_geom_angle
_geom_angle_site_symmetry_1
_geom_angle_site_symmetry_2
_geom_angle_site_symmetry_3
_geom_angle_publ_flag
Y2 Y1 Y2 118.718(33) 1_445 . 1_545 n
Y2 Y1 Y2 118.716(33) 1_445 . 1_555 n
Y2 Y1 Y2 59.569(11) 1_445 . 8_545 n
Y2 Y1 Y2 59.569(11) 1_445 . 8_555 n
Y2 Y1 Y2 166.90(17) 1_445 . 8_655 n
Y2 Y1 O1 131.1(4) 1_445 . 1_555 n
Y2 Y1 O1 86.41(8) 1_445 . 3_555 n
Y2 Y1 O1 38.56(26) 1_445 . 5_555 n
Y2 Y1 O2 38.32(28) 1_445 . 1_455 n
Y2 Y1 O2 91.99(5) 1_445 . 3_545 n
Y2 Y1 O2 148.66(16) 1_445 . 5_665 n
Y2 Y1 O3 96.55(9) 1_445 . 1_555 n
Y2 Y1 Y2 118.718(33) 1_545 . 1_555 n
Y2 Y1 Y2 59.569(11) 1_545 . 8_545 n
Y2 Y1 Y2 166.90(17) 1_545 . 8_555 n
Y2 Y1 Y2 59.569(11) 1_545 . 8_655 n
Y2 Y1 O1 38.56(26) 1_545 . 1_555 n
Y2 Y1 O1 131.1(4) 1_545 . 3_555 n
Y2 Y1 O1 86.41(8) 1_545 . 5_555 n
Y2 Y1 O2 148.66(16) 1_545 . 1_455 n
Y2 Y1 O2 38.32(28) 1_545 . 3_545 n
Y2 Y1 O2 91.99(5) 1_545 . 5_665 n
Y2 Y1 O3 96.55(9) 1_545 . 1_555 n
Y2 Y1 Y2 166.90(17) 1_555 . 8_545 n
Y2 Y1 Y2 59.568(11) 1_555 . 8_555 n
Y2 Y1 Y2 59.569(11) 1_555 . 8_655 n
Y2 Y1 O1 86.41(8) 1_555 . 1_555 n
Y2 Y1 O1 38.56(26) 1_555 . 3_555 n
Y2 Y1 O1 131.1(4) 1_555 . 5_555 n
Y2 Y1 O2 91.99(5) 1_555 . 1_455 n
Y2 Y1 O2 148.67(16) 1_555 . 3_545 n
Y2 Y1 O2 38.32(28) 1_555 . 5_665 n
Y2 Y1 O3 96.55(9) 1_555 . 1_555 n
Y2 Y1 Y2 118.718(33) 8_545 . 8_555 n
Y2 Y1 Y2 118.718(33) 8_545 . 8_655 n
Y2 Y1 O1 86.41(8) 8_545 . 1_555 n
Y2 Y1 O1 131.1(4) 8_545 . 3_555 n
Y2 Y1 O1 38.56(26) 8_545 . 5_555 n
Y2 Y1 O2 91.99(5) 8_545 . 1_455 n
Y2 Y1 O2 38.32(28) 8_545 . 3_545 n
Y2 Y1 O2 148.66(16) 8_545 . 5_665 n
Y2 Y1 O3 96.55(9) 8_545 . 1_555 n
Y2 Y1 Y2 118.716(33) 8_555 . 8_655 n
Y2 Y1 O1 131.1(4) 8_555 . 1_555 n
Y2 Y1 O1 38.56(26) 8_555 . 3_555 n
Y2 Y1 O1 86.41(8) 8_555 . 5_555 n
Y2 Y1 O2 38.32(28) 8_555 . 1_455 n
Y2 Y1 O2 148.67(16) 8_555 . 3_545 n
Y2 Y1 O2 91.99(5) 8_555 . 5_665 n
Y2 Y1 O3 96.55(9) 8_555 . 1_555 n
Y2 Y1 O1 38.56(26) 8_655 . 1_555 n
Y2 Y1 O1 86.41(8) 8_655 . 3_555 n
Y2 Y1 O1 131.1(4) 8_655 . 5_555 n
Y2 Y1 O2 148.66(16) 8_655 . 1_455 n
Y2 Y1 O2 91.99(5) 8_655 . 3_545 n
Y2 Y1 O2 38.32(28) 8_655 . 5_665 n
Y2 Y1 O3 96.55(9) 8_655 . 1_555 n
O1 Y1 O1 92.8(6) 1_555 . 3_555 n
O1 Y1 O1 92.8(6) 1_555 . 5_555 n
O1 Y1 O2 164.5(9) 1_555 . 1_455 n
O1 Y1 O2 76.65(12) 1_555 . 3_545 n
O1 Y1 O2 76.65(12) 1_555 . 5_665 n
O1 Y1 O3 123.3(5) 1_555 . 1_555 n
O1 Y1 O1 92.8(6) 3_555 . 5_555 n
O1 Y1 O2 76.65(12) 3_555 . 1_455 n
O1 Y1 O2 164.5(9) 3_555 . 3_545 n
O1 Y1 O2 76.65(12) 3_555 . 5_665 n
O1 Y1 O3 123.3(5) 3_555 . 1_555 n
O1 Y1 O2 76.65(12) 5_555 . 1_455 n
O1 Y1 O2 76.65(12) 5_555 . 3_545 n
O1 Y1 O2 164.5(9) 5_555 . 5_665 n
O1 Y1 O3 123.3(5) 5_555 . 1_555 n
O2 Y1 O2 111.1(5) 1_455 . 3_545 n
O2 Y1 O2 111.1(5) 1_455 . 5_665 n
O2 Y1 O3 72.2(5) 1_455 . 1_555 n
O2 Y1 O2 111.1(5) 3_545 . 5_665 n
O2 Y1 O3 72.2(5) 3_545 . 1_555 n
O2 Y1 O3 72.2(5) 5_665 . 1_555 n
Y1 Y2 Y1 118.718(33) 1_555 . 1_565 n
Y1 Y2 Y1 118.716(33) 1_555 . 1_665 n
Y1 Y2 Y2 60.216(6) 1_555 . 8_555 n
Y1 Y2 Y2 60.216(6) 1_555 . 8_655 n
Y1 Y2 Y2 173.45(9) 1_555 . 8_665 n
Y1 Y2 O1 144.66(20) 1_555 . 1_565 n
Y1 Y2 O1 38.9(4) 1_555 . 3_555 n
Y1 Y2 O1 95.18(15) 1_555 . 5_665 n
Y1 Y2 O2 136.08(33) 1_555 . 1_565 n
Y1 Y2 O2 83.79(16) 1_555 . 3_555 n
Y1 Y2 O2 38.83(28) 1_555 . 5_665 n
Y1 Y2 O4 96.55(9) 1_555 . 1_555 n
Y1 Y2 Y1 118.718(33) 1_565 . 1_665 n
Y1 Y2 Y2 60.216(6) 1_565 . 8_555 n
Y1 Y2 Y2 173.45(9) 1_565 . 8_655 n
Y1 Y2 Y2 60.216(6) 1_565 . 8_665 n
Y1 Y2 O1 38.9(4) 1_565 . 1_565 n
Y1 Y2 O1 95.18(15) 1_565 . 3_555 n
Y1 Y2 O1 144.66(20) 1_565 . 5_665 n
Y1 Y2 O2 83.79(16) 1_565 . 1_565 n
Y1 Y2 O2 38.83(28) 1_565 . 3_555 n
Y1 Y2 O2 136.08(33) 1_565 . 5_665 n
Y1 Y2 O4 96.55(9) 1_565 . 1_555 n
Y1 Y2 Y2 173.45(9) 1_665 . 8_555 n
Y1 Y2 Y2 60.215(6) 1_665 . 8_655 n
Y1 Y2 Y2 60.216(6) 1_665 . 8_665 n
Y1 Y2 O1 95.18(15) 1_665 . 1_565 n
Y1 Y2 O1 144.65(20) 1_665 . 3_555 n
Y1 Y2 O1 38.9(4) 1_665 . 5_665 n
Y1 Y2 O2 38.83(28) 1_665 . 1_565 n
Y1 Y2 O2 136.08(33) 1_665 . 3_555 n
Y1 Y2 O2 83.79(16) 1_665 . 5_665 n
Y1 Y2 O4 96.55(9) 1_665 . 1_555 n
Y2 Y2 Y2 120.0005 8_555 . 8_655 n
Y2 Y2 Y2 120.0005 8_555 . 8_665 n
Y2 Y2 O1 87.26(15) 8_555 . 1_565 n
Y2 Y2 O1 38.92(25) 8_555 . 3_555 n
Y2 Y2 O1 145.68(32) 8_555 . 5_665 n
Y2 Y2 O2 136.73(30) 8_555 . 1_565 n
Y2 Y2 O2 38.64(31) 8_555 . 3_555 n
Y2 Y2 O2 93.04(15) 8_555 . 5_665 n
Y2 Y2 O4 90.0 8_555 . 1_555 n
Y2 Y2 Y2 119.999 8_655 . 8_665 n
Y2 Y2 O1 145.68(32) 8_655 . 1_565 n
Y2 Y2 O1 87.26(15) 8_655 . 3_555 n
Y2 Y2 O1 38.91(25) 8_655 . 5_665 n
Y2 Y2 O2 93.03(15) 8_655 . 1_565 n
Y2 Y2 O2 136.73(30) 8_655 . 3_555 n
Y2 Y2 O2 38.64(31) 8_655 . 5_665 n
Y2 Y2 O4 90.0 8_655 . 1_555 n
Y2 Y2 O1 38.92(25) 8_665 . 1_565 n
Y2 Y2 O1 145.68(32) 8_665 . 3_555 n
Y2 Y2 O1 87.26(15) 8_665 . 5_665 n
Y2 Y2 O2 38.64(31) 8_665 . 1_565 n
Y2 Y2 O2 93.04(15) 8_665 . 3_555 n
Y2 Y2 O2 136.73(30) 8_665 . 5_665 n
Y2 Y2 O4 90.0 8_665 . 1_555 n
O1 Y2 O1 106.8(5) 1_565 . 3_555 n
O1 Y2 O1 106.8(5) 1_565 . 5_665 n
O1 Y2 O2 76.80(18) 1_565 . 1_565 n
O1 Y2 O2 77.54(27) 1_565 . 3_555 n
O1 Y2 O2 172.8(9) 1_565 . 5_665 n
O1 Y2 O4 68.0(5) 1_565 . 1_555 n
O1 Y2 O1 106.8(5) 3_555 . 5_665 n
O1 Y2 O2 172.8(9) 3_555 . 1_565 n
O1 Y2 O2 76.80(18) 3_555 . 3_555 n
O1 Y2 O2 77.54(27) 3_555 . 5_665 n
O1 Y2 O4 68.0(5) 3_555 . 1_555 n
O1 Y2 O2 77.54(27) 5_665 . 1_565 n
O1 Y2 O2 172.8(9) 5_665 . 3_555 n
O1 Y2 O2 76.79(18) 5_665 . 5_665 n
O1 Y2 O4 68.0(5) 5_665 . 1_555 n
O2 Y2 O2 98.2(6) 1_565 . 3_555 n
O2 Y2 O2 98.2(6) 1_565 . 5_665 n
O2 Y2 O4 119.2(4) 1_565 . 1_555 n
O2 Y2 O2 98.2(6) 3_555 . 5_665 n
O2 Y2 O4 119.2(4) 3_555 . 1_555 n
O2 Y2 O4 119.2(4) 5_665 . 1_555 n
O1 Mn1 O2 177.0(15) 1_555 . 4_654 n
O1 Mn1 O3 94.5(11) 1_555 . 2_554 n
O1 Mn1 O4 87.5(8) 1_555 . 1_545 n
O1 Mn1 O4 87.5(8) 1_555 . 8_655 n
O2 Mn1 O3 88.5(10) 4_654 . 2_554 n
O2 Mn1 O4 90.9(8) 4_654 . 1_545 n
O2 Mn1 O4 90.9(8) 4_654 . 8_655 n
O3 Mn1 O4 121.3(6) 2_554 . 1_545 n
O3 Mn1 O4 121.3(6) 2_554 . 8_655 n
O4 Mn1 O4 117.4(12) 1_545 . 8_655 n
Y1 O1 Y2 102.5(6) 1_555 . 1_545 n
Y1 O1 Y2 102.5(6) 1_555 . 8_655 n
Y1 O1 Mn1 125.8(10) 1_555 . 1_555 n
Y2 O1 Y2 102.2(5) 1_545 . 8_655 n
Y2 O1 Mn1 110.6(7) 1_545 . 1_555 n
Y2 O1 Mn1 110.6(7) 8_655 . 1_555 n
Y1 O2 Y2 102.8(5) 1_655 . 1_545 n
Y1 O2 Y2 102.8(5) 1_655 . 8_655 n
Y1 O2 Mn1 102.2(8) 1_655 . 4_655 n
Y2 O2 Y2 102.7(6) 1_545 . 8_655 n
Y2 O2 Mn1 121.6(5) 1_545 . 4_655 n
Y2 O2 Mn1 121.6(5) 8_655 . 4_655 n
Y1 O3 Mn1 97.1(7) 1_555 . 2_555 n
Y1 O3 Mn1 97.1(7) 1_555 . 4_555 n
Y1 O3 Mn1 97.1(7) 1_555 . 6_555 n
Mn1 O3 Mn1 118.51(30) 2_555 . 4_555 n
Mn1 O3 Mn1 118.51(30) 2_555 . 6_555 n
Mn1 O3 Mn1 118.51(30) 4_555 . 6_555 n
Y2 O4 Mn1 93.8(7) 1_555 . 1_565 n
Y2 O4 Mn1 93.8(7) 1_555 . 3_555 n
Y2 O4 Mn1 93.8(7) 1_555 . 5_665 n
Mn1 O4 Mn1 119.56(16) 1_565 . 3_555 n
Mn1 O4 Mn1 119.56(16) 1_565 . 5_665 n
Mn1 O4 Mn1 119.56(16) 3_555 . 5_665 n

loop_
_geom_bond_atom_site_label_1
_geom_bond_atom_site_label_2
_geom_bond_distance
_geom_bond_site_symmetry_1
_geom_bond_site_symmetry_2
_geom_bond_publ_flag
Y1 Y2 3.5919(6) . 1_445 n
Y1 Y2 3.5919(6) . 1_545 n
Y1 Y2 3.5919(6) . 1_555 n
Y1 Y2 3.5919(6) . 8_545 n
Y1 Y2 3.5919(6) . 8_555 n
Y1 Y2 3.5919(6) . 8_655 n
Y1 Mn1 3.299(23) . 2_555 n
Y1 Mn1 3.299(23) . 4_555 n
Y1 Mn1 3.299(23) . 6_555 n
Y1 O1 2.312(14) . 1_555 n
Y1 O1 2.312(14) . 3_555 n
Y1 O1 2.312(14) . 5_555 n
Y1 O2 2.310(9) . 1_455 n
Y1 O2 2.310(9) . 3_545 n
Y1 O2 2.310(9) . 5_665 n
Y1 O3 2.364(12) . 1_555 n
Y2 Y1 3.5919(6) . 1_555 n
Y2 Y1 3.5919(6) . 1_565 n
Y2 Y1 3.5919(6) . 1_665 n
Y2 Y2 3.568460(30) . 8_555 n
Y2 Y2 3.568510(30) . 8_655 n
Y2 Y2 3.568510(30) . 8_665 n
Y2 Mn1 3.384(18) . 1_565 n
Y2 Mn1 3.384(18) . 3_555 n
Y2 Mn1 3.384(18) . 5_665 n
Y2 O1 2.293(8) . 1_565 n
Y2 O1 2.293(8) . 3_555 n
Y2 O1 2.293(8) . 5_665 n
Y2 O2 2.284(10) . 1_565 n
Y2 O2 2.284(10) . 3_555 n
Y2 O2 2.284(10) . 5_665 n
Y2 O4 2.527(12) . 1_555 n
Mn1 Y1 3.299(23) . 2_554 n
Mn1 Y2 3.384(18) . 1_545 n
Mn1 Y2 3.384(18) . 8_655 n
Mn1 O1 1.810(19) . 1_555 n
Mn1 O2 1.917(19) . 4_654 n
Mn1 O3 2.030(25) . 2_554 n
Mn1 O4 2.088(13) . 1_545 n
Mn1 O4 2.088(13) . 8_655 n
O1 Y1 2.312(14) . 1_555 n
O1 Y2 2.293(8) . 1_545 n
O1 Y2 2.293(8) . 8_655 n
O1 Mn1 1.810(19) . 1_555 n
O2 Y1 2.310(9) . 1_655 n
O2 Y2 2.284(10) . 1_545 n
O2 Y2 2.284(10) . 8_655 n
O2 Mn1 1.917(19) . 4_655 n
O3 Y1 2.364(12) . 1_555 n
O3 Mn1 2.030(25) . 2_555 n
O3 Mn1 2.030(25) . 4_555 n
O3 Mn1 2.030(25) . 6_555 n
O4 Y2 2.527(12) . 1_555 n
O4 Mn1 2.088(13) . 1_565 n
O4 Mn1 2.088(13) . 3_555 n
O4 Mn1 2.088(13) . 5_665 n
